data_4102350
loop_
_publ_author_name
'Kazutaka Shibatomi'
'Kentaro Futatsugi'
'Fumito Kobayashi'
'Seiji Iwasa'
'Hisashi Yamamoto'

_publ_section_title
;
 Stereoselective Construction of Halogenated Quaternary Stereogenic
 Centers via Catalytic Asymmetric Diels-Alder Reaction
;
_journal_name_full 'Journal of the American Chemical Society'
_journal_page_first 5625
_journal_page_last 5627
_journal_paper_doi 10.1021/ja1018628
_journal_volume 132
_journal_year 2010
_chemical_absolute_configuration ad
_chemical_formula_sum 'C18 H19 Br O2'
_chemical_formula_weight 347.24
_chemical_name_systematic
; 
 ? 
;
_space_group_IT_number 4
_symmetry_space_group_name_Hall 'P 2yb'
_symmetry_space_group_name_H-M 'P 1 21 1'
_atom_sites_solution_hydrogens geom
_atom_sites_solution_primary direct
_atom_sites_solution_secondary difmap
_audit_creation_method SHELXL-97
_cell_angle_alpha 90.00
_cell_angle_beta 94.19(3)
_cell_angle_gamma 90.00
_cell_formula_units_Z 2
_cell_length_a 8.2240(16)
_cell_length_b 6.5850(13)
_cell_length_c 13.899(3)
_cell_measurement_temperature 100(2)
_cell_volume 750.7(3)
_computing_structure_refinement 'SHELXL-97 (Sheldrick, 1997)'
_computing_structure_solution 'SHELXS-97 (Sheldrick, 1990)'
_diffrn_ambient_temperature 100(2)
_diffrn_measured_fraction_theta_full 0.941
_diffrn_measured_fraction_theta_max 0.941
_diffrn_radiation_monochromator graphite
_diffrn_radiation_source 'fine-focus sealed tube'
_diffrn_radiation_type MoK\a
_diffrn_radiation_wavelength 0.71073
_diffrn_reflns_av_R_equivalents 0.0298
_diffrn_reflns_av_sigmaI/netI 0.0562
_diffrn_reflns_limit_h_max 10
_diffrn_reflns_limit_h_min -10
_diffrn_reflns_limit_k_max 8
_diffrn_reflns_limit_k_min -8
_diffrn_reflns_limit_l_max 16
_diffrn_reflns_limit_l_min -18
_diffrn_reflns_number 5314
_diffrn_reflns_theta_full 28.27
_diffrn_reflns_theta_max 28.27
_diffrn_reflns_theta_min 2.48
_exptl_absorpt_coefficient_mu 2.740
_exptl_absorpt_correction_T_max 0.720
_exptl_absorpt_correction_T_min 0.399
_exptl_absorpt_correction_type multi-scan
_exptl_absorpt_process_details
;
absorption corrections were made based on correspondance of
equivalent intensities usingprogram SADABS (G. Sheldrick, Bruker 
Analytical X-ray Systems, Madison, WI)
;
_exptl_crystal_density_diffrn 1.536
_exptl_crystal_density_method 'not measured'
_exptl_crystal_F_000 356
_exptl_crystal_size_max 0.40
_exptl_crystal_size_mid 0.12
_exptl_crystal_size_min 0.12
_refine_diff_density_max 1.057
_refine_diff_density_min -0.452
_refine_diff_density_rms 0.102
_refine_ls_abs_structure_details 'Flack H D (1983), Acta Cryst. A39, 876-881'
_refine_ls_abs_structure_Flack -0.001(13)
_refine_ls_extinction_method none
_refine_ls_goodness_of_fit_ref 0.981
_refine_ls_hydrogen_treatment constr
_refine_ls_matrix_type full
_refine_ls_number_parameters 191
_refine_ls_number_reflns 3091
_refine_ls_number_restraints 1
_refine_ls_restrained_S_all 0.981
_refine_ls_R_factor_all 0.0470
_refine_ls_R_factor_gt 0.0422
_refine_ls_shift/su_max 0.000
_refine_ls_shift/su_mean 0.000
_refine_ls_structure_factor_coef Fsqd
_refine_ls_weighting_details 'calc w=1/[\s^2^(Fo^2^)+(0.0567P)^2^+0.0000P] where P=(Fo^2^+2Fc^2^)/3'
_refine_ls_weighting_scheme calc
_refine_ls_wR_factor_gt 0.0970
_refine_ls_wR_factor_ref 0.0984
_reflns_number_gt 2707
_reflns_number_total 3091
_reflns_threshold_expression >2sigma(I)
_cod_data_source_file ja1018628_si_001.cif
_cod_data_source_block kent02z
_cod_database_code 4102350

loop_
_symmetry_equiv_pos_as_xyz
'x, y, z'
'-x, y+1/2, -z'

loop_
_atom_site_label
_atom_site_type_symbol
_atom_site_fract_x
_atom_site_fract_y
_atom_site_fract_z
_atom_site_U_iso_or_equiv
_atom_site_adp_type
_atom_site_occupancy
_atom_site_symmetry_multiplicity
_atom_site_calc_flag
_atom_site_refinement_flags
Br1 Br 0.36434(5) 0.90859(7) 0.10265(3) 0.02804(13) Uani 1 1 d .
C1 C 0.1571(5) 0.8004(7) 0.1391(3) 0.0202(9) Uani 1 1 d .
C2 C 0.0310(5) 0.7863(6) 0.0522(3) 0.0228(9) Uani 1 1 d .
C3 C -0.1350(5) 0.8060(7) 0.0894(3) 0.0251(10) Uani 1 1 d .
H3A H -0.1961 0.6769 0.0812 0.030 Uiso 1 1 calc R
H3B H -0.1982 0.9149 0.0547 0.030 Uiso 1 1 calc R
C4 C -0.1039(5) 0.8595(6) 0.1980(3) 0.0241(10) Uani 1 1 d .
H4A H -0.1818 0.9638 0.2175 0.029 Uiso 1 1 calc R
H4B H -0.1134 0.7375 0.2389 0.029 Uiso 1 1 calc R
C5 C 0.0718(5) 0.9419(7) 0.2056(3) 0.0197(10) Uani 1 1 d .
H5 H 0.0695 1.0803 0.1760 0.024 Uiso 1 1 calc R
C6 C 0.1822(6) 0.5881(7) 0.1847(3) 0.0223(9) Uani 1 1 d .
H6A H 0.0797 0.5098 0.1743 0.027 Uiso 1 1 calc R
H6B H 0.2676 0.5155 0.1517 0.027 Uiso 1 1 calc R
C7 C 0.2311(5) 0.5961(7) 0.2914(3) 0.0222(9) Uani 1 1 d .
H7 H 0.2730 0.4750 0.3209 0.027 Uiso 1 1 calc R
C8 C 0.2207(5) 0.7584(6) 0.3478(3) 0.0179(8) Uani 1 1 d .
C9 C 0.1574(5) 0.9597(6) 0.3079(3) 0.0173(9) Uani 1 1 d .
H9 H 0.2540 1.0504 0.3030 0.021 Uiso 1 1 calc R
C10 C 0.0466(5) 1.0615(7) 0.3767(3) 0.0224(9) Uani 1 1 d .
H10A H -0.0487 0.9733 0.3854 0.027 Uiso 1 1 calc R
H10B H 0.0061 1.1918 0.3487 0.027 Uiso 1 1 calc R
C11 C 0.1381(6) 1.1005(6) 0.4743(3) 0.0221(9) Uani 1 1 d .
H11A H 0.2150 1.2145 0.4680 0.027 Uiso 1 1 calc R
H11B H 0.0591 1.1415 0.5211 0.027 Uiso 1 1 calc R
C12 C 0.2313(4) 0.9178(9) 0.5127(2) 0.0173(7) Uani 1 1 d .
C13 C 0.2727(5) 0.7559(6) 0.4536(3) 0.0172(8) Uani 1 1 d .
C14 C 0.3635(5) 0.5970(7) 0.4957(3) 0.0191(9) Uani 1 1 d .
H14 H 0.3945 0.4881 0.4561 0.023 Uiso 1 1 calc R
C15 C 0.4103(5) 0.5918(6) 0.5931(3) 0.0190(9) Uani 1 1 d .
H15 H 0.4705 0.4797 0.6199 0.023 Uiso 1 1 calc R
C16 C 0.3684(5) 0.7523(7) 0.6517(3) 0.0194(9) Uani 1 1 d .
C17 C 0.2810(4) 0.9132(10) 0.6122(2) 0.0183(7) Uani 1 1 d .
H17 H 0.2535 1.0230 0.6523 0.022 Uiso 1 1 calc R
C18 C 0.3700(5) 0.8871(10) 0.8116(3) 0.0284(10) Uani 1 1 d .
H18A H 0.4120 1.0194 0.7927 0.043 Uiso 1 1 calc R
H18B H 0.4122 0.8554 0.8777 0.043 Uiso 1 1 calc R
H18C H 0.2506 0.8916 0.8085 0.043 Uiso 1 1 calc R
O1 O 0.0612(4) 0.7680(5) -0.0319(2) 0.0282(7) Uani 1 1 d .
O2 O 0.4212(4) 0.7342(5) 0.7476(2) 0.0252(7) Uani 1 1 d .

loop_
_atom_site_aniso_label
_atom_site_aniso_U_11
_atom_site_aniso_U_22
_atom_site_aniso_U_33
_atom_site_aniso_U_23
_atom_site_aniso_U_13
_atom_site_aniso_U_12
Br1 0.0276(2) 0.0391(2) 0.01747(18) -0.0013(3) 0.00195(13) -0.0057(3)
C1 0.021(2) 0.027(2) 0.013(2) -0.0055(18) -0.0005(16) -0.0038(17)
C2 0.031(2) 0.018(2) 0.019(2) 0.0018(19) -0.0050(18) -0.0025(17)
C3 0.028(2) 0.026(2) 0.020(2) -0.0012(19) -0.0058(19) -0.0084(18)
C4 0.026(2) 0.028(3) 0.0174(19) 0.0010(18) -0.0023(16) -0.0017(16)
C5 0.025(2) 0.020(3) 0.0133(17) 0.0024(18) -0.0029(14) 0.0001(17)
C6 0.033(3) 0.022(2) 0.011(2) -0.0032(18) -0.0035(17) 0.0018(18)
C7 0.027(2) 0.021(2) 0.018(2) 0.0018(19) -0.0010(17) 0.0028(17)
C8 0.017(2) 0.0210(19) 0.016(2) 0.0022(18) 0.0009(16) -0.0013(16)
C9 0.0194(19) 0.019(2) 0.0130(18) 0.0008(15) 0.0019(15) -0.0018(14)
C10 0.023(2) 0.021(2) 0.023(2) 0.003(2) -0.0018(18) 0.0048(17)
C11 0.031(3) 0.0166(19) 0.018(2) -0.0013(18) 0.0000(18) 0.0003(17)
C12 0.0179(16) 0.0187(17) 0.0151(16) -0.001(3) 0.0001(12) -0.004(2)
C13 0.017(2) 0.0201(19) 0.015(2) -0.0011(18) 0.0028(15) -0.0036(16)
C14 0.019(2) 0.023(2) 0.016(2) -0.0016(18) 0.0015(16) 0.0012(16)
C15 0.017(2) 0.023(2) 0.017(2) 0.0021(18) -0.0003(16) 0.0028(16)
C16 0.020(2) 0.027(2) 0.012(2) -0.0001(18) 0.0013(15) -0.0024(17)
C17 0.0222(17) 0.0215(16) 0.0117(15) -0.005(3) 0.0038(12) -0.001(3)
C18 0.037(2) 0.035(3) 0.0139(17) -0.003(3) 0.0018(15) 0.005(3)
O1 0.041(2) 0.0279(16) 0.0149(16) -0.0002(14) -0.0049(13) -0.0034(14)
O2 0.0291(17) 0.0327(17) 0.0136(15) -0.0013(14) 0.0001(12) 0.0064(13)

loop_
_atom_type_symbol
_atom_type_description
_atom_type_scat_dispersion_real
_atom_type_scat_dispersion_imag
_atom_type_scat_source
C C 0.0033 0.0016 'International Tables Vol C Tables 4.2.6.8 and 6.1.1.4'
H H 0.0000 0.0000 'International Tables Vol C Tables 4.2.6.8 and 6.1.1.4'
O O 0.0106 0.0060 'International Tables Vol C Tables 4.2.6.8 and 6.1.1.4'
Br Br -0.2901 2.4595 'International Tables Vol C Tables 4.2.6.8 and 6.1.1.4'

loop_
_geom_angle_atom_site_label_1
_geom_angle_atom_site_label_2
_geom_angle_atom_site_label_3
_geom_angle
C5 C1 C2 101.6(3)
C5 C1 C6 111.1(3)
C2 C1 C6 109.3(3)
C5 C1 Br1 112.7(3)
C2 C1 Br1 111.7(3)
C6 C1 Br1 110.2(3)
O1 C2 C3 126.4(4)
O1 C2 C1 126.0(4)
C3 C2 C1 107.6(4)
C2 C3 C4 105.4(3)
C5 C4 C3 103.5(3)
C1 C5 C4 102.4(3)
C1 C5 C9 114.0(3)
C4 C5 C9 116.9(3)
C7 C6 C1 113.0(4)
C8 C7 C6 125.6(4)
C7 C8 C13 122.8(4)
C7 C8 C9 121.5(4)
C13 C8 C9 115.7(4)
C8 C9 C10 111.1(3)
C8 C9 C5 113.1(3)
C10 C9 C5 110.9(3)
C9 C10 C11 110.7(3)
C12 C11 C10 112.8(3)
C13 C12 C17 119.5(5)
C13 C12 C11 122.6(3)
C17 C12 C11 117.9(5)
C14 C13 C12 118.1(4)
C14 C13 C8 121.8(4)
C12 C13 C8 120.1(4)
C15 C14 C13 122.3(4)
C14 C15 C16 119.4(4)
C17 C16 O2 124.9(4)
C17 C16 C15 119.8(4)
O2 C16 C15 115.3(4)
C16 C17 C12 120.9(5)
C16 O2 C18 117.2(3)

loop_
_geom_bond_atom_site_label_1
_geom_bond_atom_site_label_2
_geom_bond_distance
Br1 C1 1.948(4)
C1 C5 1.519(6)
C1 C2 1.537(5)
C1 C6 1.542(6)
C2 O1 1.218(5)
C2 C3 1.501(6)
C3 C4 1.553(5)
C4 C5 1.540(6)
C5 C9 1.544(5)
C6 C7 1.509(6)
C7 C8 1.331(6)
C8 C13 1.502(5)
C8 C9 1.514(5)
C9 C10 1.524(6)
C10 C11 1.525(6)
C11 C12 1.504(7)
C12 C13 1.403(6)
C12 C17 1.413(4)
C13 C14 1.390(6)
C14 C15 1.380(5)
C15 C16 1.393(6)
C16 C17 1.373(7)
C16 O2 1.377(5)
C18 O2 1.427(6)

loop_
_geom_torsion_atom_site_label_1
_geom_torsion_atom_site_label_2
_geom_torsion_atom_site_label_3
_geom_torsion_atom_site_label_4
_geom_torsion
C5 C1 C2 O1 146.6(4)
C6 C1 C2 O1 -96.0(5)
Br1 C1 C2 O1 26.2(5)
C5 C1 C2 C3 -31.6(4)
C6 C1 C2 C3 85.8(4)
Br1 C1 C2 C3 -151.9(3)
O1 C2 C3 C4 -171.2(4)
C1 C2 C3 C4 7.0(4)
C2 C3 C4 C5 20.0(4)
C2 C1 C5 C4 43.5(4)
C6 C1 C5 C4 -72.6(4)
Br1 C1 C5 C4 163.2(3)
C2 C1 C5 C9 170.7(3)
C6 C1 C5 C9 54.6(4)
Br1 C1 C5 C9 -69.6(4)
C3 C4 C5 C1 -39.8(4)
C3 C4 C5 C9 -165.1(4)
C5 C1 C6 C7 -40.1(5)
C2 C1 C6 C7 -151.3(4)
Br1 C1 C6 C7 85.5(4)
C1 C6 C7 C8 14.3(6)
C6 C7 C8 C13 -179.6(4)
C6 C7 C8 C9 -0.7(7)
C7 C8 C9 C10 139.1(4)
C13 C8 C9 C10 -41.9(5)
C7 C8 C9 C5 13.6(6)
C13 C8 C9 C5 -167.4(3)
C1 C5 C9 C8 -40.9(5)
C4 C5 C9 C8 78.4(4)
C1 C5 C9 C10 -166.6(3)
C4 C5 C9 C10 -47.3(5)
C8 C9 C10 C11 59.7(4)
C5 C9 C10 C11 -173.5(3)
C9 C10 C11 C12 -47.9(5)
C10 C11 C12 C13 19.4(6)
C10 C11 C12 C17 -162.0(4)
C17 C12 C13 C14 -0.7(6)
C11 C12 C13 C14 178.0(4)
C17 C12 C13 C8 180.0(4)
C11 C12 C13 C8 -1.4(6)
C7 C8 C13 C14 12.6(6)
C9 C8 C13 C14 -166.4(4)
C7 C8 C13 C12 -168.1(4)
C9 C8 C13 C12 12.9(5)
C12 C13 C14 C15 1.5(6)
C8 C13 C14 C15 -179.2(4)
C13 C14 C15 C16 -1.2(6)
C14 C15 C16 C17 0.2(6)
C14 C15 C16 O2 -179.6(4)
O2 C16 C17 C12 -179.6(4)
C15 C16 C17 C12 0.6(6)
C13 C12 C17 C16 -0.3(6)
C11 C12 C17 C16 -179.0(4)
C17 C16 O2 C18 5.1(6)
C15 C16 O2 C18 -175.1(4)
